data_4060576
loop_
_publ_author_name
'Margret-Jane Crawford'
'Peter Mayer'
'Heinrich Noeth'
'Max Suter'

_publ_section_title
;
Facile Synthesis and Structural Characterization of [Cp2Ti(IV)(NCX)2][AsF6]2
Complexes with Halogen Cyanides (X = Cl, Br, I)
;
_journal_name_full Organometallics
_journal_paper_doi 10.1021/om050508g
_journal_year 2006
_chemical_formula_sum 'C12 H10 As2 Br2 F12 N2 Ti'
_chemical_formula_weight 767.78
_space_group_IT_number 62
_symmetry_cell_setting orthorhombic
_symmetry_space_group_name_Hall '-P 2ac 2n'
_symmetry_space_group_name_H-M 'P n m a'
_cell_angle_alpha 90
_cell_angle_beta 90
_cell_angle_gamma 90
_cell_formula_units_Z 4
_cell_length_a 17.9869(19)
_cell_length_b 8.3387(8)
_cell_length_c 14.6221(15)
_cell_measurement_temperature 193(2)
_cell_volume 2193.1(4)
_diffrn_ambient_temperature 193(2)
_exptl_crystal_density_diffrn 2.325
_cod_depositor_comments
;
The following automatic conversions were performed:
'_symmetry_cell_setting' value 'Orthorhombic' changed to 'orthorhombic'
according to '/home/saulius/struct/CIF-dictionaries/cif_core.dic'
dictionary named 'cif_core.dic' version 2.4.1 from 2010-06-29.

Automatic conversion script
Id: cif_fix_enum 1527 2010-12-29 10:47:43Z saulius 
;
_cod_database_code 4060576

loop_
_symmetry_equiv_pos_as_xyz
'x, y, z'
'-x+1/2, -y, z+1/2'
'-x, y+1/2, -z'
'x+1/2, -y+1/2, -z+1/2'
'-x, -y, -z'
'x-1/2, y, -z-1/2'
'x, -y-1/2, z'
'-x-1/2, y-1/2, z-1/2'

loop_
_atom_site_label
_atom_site_type_symbol
_atom_site_fract_x
_atom_site_fract_y
_atom_site_fract_z
_atom_site_U_iso_or_equiv
_atom_site_adp_type
_atom_site_occupancy
_atom_site_symmetry_multiplicity
_atom_site_calc_flag
_atom_site_refinement_flags
_atom_site_disorder_assembly
_atom_site_disorder_group
As2 As 0.10037(7) 0.2500 0.89593(8) 0.0657(4) Uani 1 2 d S . .
F7 F 0.0864(19) 0.096(3) 0.8163(12) 0.183(11) Uani 0.50 1 d P . .
F8 F 0.0317(10) 0.158(3) 0.857(2) 0.227(15) Uani 0.50 1 d P . .
F9 F 0.0455(11) 0.146(3) 0.9638(18) 0.196(14) Uani 0.50 1 d P . .
F10 F 0.108(3) 0.136(3) 0.9798(17) 0.35(3) Uani 0.50 1 d P . .
F11 F 0.1663(6) 0.114(2) 0.9415(12) 0.101(6) Uani 0.50 1 d P . .
F12 F 0.1536(11) 0.166(3) 0.8242(13) 0.187(12) Uani 0.50 1 d P . .
As1 As 0.39253(6) 0.2500 0.08000(9) 0.0558(4) Uani 1 2 d S . .
F1 F 0.4033(10) 0.2500 -0.0298(9) 0.242(9) Uani 1 2 d S . .
F2 F 0.4571(10) 0.104(2) 0.0495(11) 0.097(6) Uani 0.50 1 d P . .
F3 F 0.4579(9) 0.133(2) 0.1168(14) 0.121(7) Uani 0.50 1 d P . .
F4 F 0.3852(13) 0.163(2) 0.1850(8) 0.183(10) Uani 0.50 1 d P . .
F5 F 0.3279(12) 0.122(3) 0.103(2) 0.188(14) Uani 0.50 1 d P . .
F6 F 0.3279(12) 0.105(3) 0.0442(12) 0.098(7) Uani 0.50 1 d P . .
Br1 Br 0.40882(8) 0.2500 0.46154(14) 0.0960(6) Uani 1 2 d S . .
Br2 Br 0.09329(8) 0.2500 0.62663(8) 0.0724(5) Uani 1 2 d S . .
Ti5 Ti 0.16445(9) 0.2500 0.29579(12) 0.0423(5) Uani 1 2 d S . .
N1 N 0.2713(5) 0.2500 0.3550(7) 0.061(3) Uani 1 2 d S . .
N2 N 0.1264(5) 0.2500 0.4320(6) 0.047(2) Uani 1 2 d S . .
C1 C 0.3236(7) 0.2500 0.3943(10) 0.073(4) Uani 1 2 d S . .
C2 C 0.1110(6) 0.2500 0.5083(8) 0.049(3) Uani 1 2 d S . .
C3 C 0.1752(5) -0.0272(11) 0.3155(6) 0.064(2) Uani 1 1 d . . .
H3 H 0.1964 -0.0818 0.3705 0.077 Uiso 1 1 calc R . .
C4 C 0.1008(6) 0.0060(11) 0.3014(7) 0.079(3) Uani 1 1 d . . .
H4A H 0.0591 -0.0216 0.3437 0.095 Uiso 1 1 calc R . .
C5 C 0.0938(6) 0.0733(14) 0.2116(9) 0.097(4) Uani 1 1 d . . .
H5A H 0.0466 0.0974 0.1781 0.117 Uiso 1 1 calc R . .
C6 C 0.1662(7) 0.0715(12) 0.1751(6) 0.079(3) Uani 1 1 d . . .
H6A H 0.1793 0.0996 0.1105 0.095 Uiso 1 1 calc R . .
C7 C 0.2138(6) 0.0111(11) 0.2372(6) 0.069(3) Uani 1 1 d . . .
H7A H 0.2678 -0.0107 0.2265 0.082 Uiso 1 1 calc R . .

loop_
_atom_site_aniso_label
_atom_site_aniso_U_11
_atom_site_aniso_U_22
_atom_site_aniso_U_33
_atom_site_aniso_U_23
_atom_site_aniso_U_13
_atom_site_aniso_U_12
As2 0.0674(8) 0.0827(11) 0.0470(7) 0.000 -0.0037(6) 0.000
F7 0.29(3) 0.16(2) 0.095(11) -0.029(12) -0.038(16) -0.07(2)
F8 0.113(12) 0.25(3) 0.32(3) -0.18(3) -0.031(16) -0.082(14)
F9 0.144(14) 0.22(2) 0.22(2) 0.164(19) 0.135(16) 0.113(14)
F10 0.81(9) 0.117(17) 0.13(2) 0.044(16) -0.15(4) 0.12(4)
F11 0.060(7) 0.108(12) 0.133(15) -0.004(10) -0.035(7) 0.023(7)
F12 0.155(14) 0.25(3) 0.153(15) -0.106(16) 0.003(12) 0.099(16)
As1 0.0416(6) 0.0639(10) 0.0617(7) 0.000 0.0062(5) 0.000
F1 0.265(19) 0.36(3) 0.098(9) 0.000 0.000(11) 0.000
F2 0.078(8) 0.060(9) 0.153(15) -0.009(11) 0.034(11) 0.012(6)
F3 0.068(8) 0.087(12) 0.207(19) 0.068(15) 0.001(14) 0.027(8)
F4 0.27(2) 0.23(2) 0.051(7) -0.016(9) 0.044(10) -0.102(18)
F5 0.073(12) 0.081(17) 0.41(4) 0.10(3) 0.05(2) -0.010(11)
F6 0.076(10) 0.094(13) 0.124(12) -0.057(12) -0.016(9) -0.021(8)
Br1 0.0632(8) 0.0791(12) 0.1456(16) 0.000 -0.0441(9) 0.000
Br2 0.1145(12) 0.0627(10) 0.0401(6) 0.000 0.0004(7) 0.000
Ti5 0.0395(10) 0.0471(13) 0.0401(10) 0.000 -0.0020(8) 0.000
N1 0.048(5) 0.060(7) 0.075(7) 0.000 -0.015(5) 0.000
N2 0.050(5) 0.041(6) 0.050(5) 0.000 -0.002(4) 0.000
C1 0.060(8) 0.067(10) 0.091(10) 0.000 -0.007(7) 0.000
C2 0.065(7) 0.032(7) 0.051(6) 0.000 -0.002(6) 0.000
C3 0.080(6) 0.043(6) 0.069(6) -0.005(5) 0.003(5) -0.003(5)
C4 0.079(7) 0.054(7) 0.104(7) -0.030(6) 0.018(6) -0.031(5)
C5 0.087(8) 0.071(8) 0.135(10) -0.030(7) -0.071(8) -0.001(6)
C6 0.124(9) 0.063(7) 0.051(5) -0.015(5) -0.005(6) 0.005(7)
C7 0.079(6) 0.047(6) 0.079(6) -0.007(5) 0.012(5) 0.000(5)

loop_
_geom_bond_atom_site_label_1
_geom_bond_atom_site_label_2
_geom_bond_distance
_geom_bond_site_symmetry_2
_geom_bond_publ_flag
As2 F8 1.559(14) . ?
As2 F8 1.559(14) 7_565 ?
As2 F10 1.56(2) 7_565 ?
As2 F10 1.56(2) . ?
As2 F12 1.584(14) . ?
As2 F12 1.584(14) 7_565 ?
As2 F9 1.648(15) . ?
As2 F9 1.648(15) 7_565 ?
As2 F7 1.751(19) . ?
As2 F7 1.751(19) 7_565 ?
As2 F11 1.769(14) 7_565 ?
As2 F11 1.769(14) . ?
F7 F8 1.26(3) . ?
F7 F12 1.35(2) . ?
F8 F8 1.53(5) 7_565 ?
F8 F9 1.58(3) . ?
F9 F10 1.16(5) . ?
F9 F9 1.74(5) 7_565 ?
F10 F11 1.19(5) . ?
F12 F12 1.40(4) 7_565 ?
As1 F5 1.614(19) . ?
As1 F5 1.614(19) 7_565 ?
As1 F1 1.617(13) . ?
As1 F3 1.621(15) . ?
As1 F3 1.621(15) 7_565 ?
As1 F4 1.705(14) 7_565 ?
As1 F4 1.705(14) . ?
As1 F2 1.743(16) . ?
As1 F2 1.743(16) 7_565 ?
As1 F6 1.757(18) . ?
As1 F6 1.757(18) 7_565 ?
F2 F3 1.01(2) . ?
F3 F4 1.66(2) . ?
F4 F4 1.46(4) 7_565 ?
F4 F5 1.62(3) . ?
F5 F6 0.87(4) . ?
Br1 C1 1.821(14) . ?
Br2 C2 1.760(11) . ?
Ti5 N2 2.106(9) . ?
Ti5 N1 2.109(10) . ?
Ti5 C5 2.302(9) . ?
Ti5 C5 2.302(9) 7_565 ?
Ti5 C6 2.309(9) . ?
Ti5 C6 2.309(9) 7_565 ?
Ti5 C4 2.336(8) . ?
Ti5 C4 2.336(8) 7_565 ?
Ti5 C3 2.337(9) . ?
Ti5 C3 2.337(9) 7_565 ?
Ti5 C7 2.344(9) . ?
Ti5 C7 2.344(9) 7_565 ?
N1 C1 1.102(14) . ?
N2 C2 1.149(13) . ?
C3 C7 1.377(12) . ?
C3 C4 1.380(12) . ?
C4 C5 1.434(15) . ?
C5 C6 1.407(14) . ?
C6 C7 1.348(13) . ?
